data_2000522
loop_
_publ_author_name
'Durier, V.'
'Driguez, H.'
'Rollin, P.'
'Duee, E.'
'Buisson, G.'

_publ_section_title
;Stereochemical investigation of
 2,3,4,6-tetra-<i>O</i>-acetyl-1-<i>S</i>-benzhydroximoyl-\a-<small>D</small>-glucopyranose
;
_journal_issue 10
_journal_name_full 'Acta Crystallographica Section C'
_journal_page_first 1791
_journal_page_last 1794
_journal_paper_doi 10.1107/S0108270192001550
_journal_volume 48
_journal_year 1992
_chemical_formula_sum 'C21 H25 N O10 S'
_chemical_formula_weight 483.5
_symmetry_cell_setting monoclinic
_symmetry_space_group_name_H-M 'C 1 2 1'
_cell_angle_alpha 90
_cell_angle_beta 91.62(4)
_cell_angle_gamma 90
_cell_formula_units_Z 4
_cell_length_a 16.247(9)
_cell_length_b 11.182(7)
_cell_length_c 13.420(6)
_cell_volume 2437(2)
_diffrn_radiation_type Mo
_diffrn_radiation_wavelength 0.711
_exptl_crystal_density_diffrn 1.317
_exptl_crystal_density_meas 1.309
_exptl_crystal_F_000 1016
_cod_data_source_file pa0259.cif
_cod_data_source_block pa0259a
_cod_original_cell_volume 2437.33
_cod_original_sg_symbol_H-M 'C 2'
_cod_original_formula_sum 'C21 H25 N1 O10 S1'
_cod_database_code 2000522

loop_
_atom_site_label
_atom_site_fract_x
_atom_site_fract_y
_atom_site_fract_z
S .26620(10) .0037 .16860(10)
O(2) .3780(2) -.1835(3) .2444(2)
O(3) .40050(10) -.1298(3) .4447(2)
O(4) .32270(10) .1079(3) .4910(2)
O(5) .39280(10) .1417(3) .2387(2)
O(31) .2814(2) -.1528(3) .5219(3)
O .1310(2) .1492(5) .1562(3)
O(6) .4655(2) .3059(3) .3618(2)
O(41) .4156(2) .0582(3) .6105(2)
O(61) .4573(3) .5026(4) .3695(4)
O(21) .4945(2) -.2029(4) .1651(3)
N .1861(2) .1883(5) .0847(3)
C(1) .3756(2) .0278(4) .2011(3)
C(2) .4028(2) -.0655(4) .2773(3)
C(6) .3777(2) .2997(4) .3526(4)
C(3) .3630(2) -.0446(3) .3767(2)
C(41) .3478(2) .0890(4) .5862(3)
C(5) .3545(2) .1721(4) .3300(3)
C(4) .3779(2) .0819(3) .4114(3)
C(31) .3529(2) -.1784(4) .5146(3)
C(21) .4299(3) -.2436(4) .1867(3)
C(32) .4001(4) -.2621(6) .5781(5)
C(61) .4986(3) .4143(4) .3650(3)
C(7) .2515(2) .1256(5) .0873(3)
C(62) .5899(3) .4116(6) .3640(5)
C(42) .2778(3) .1100(6) .6550(4)
C(22) .3952(5) -.3605(6) .1554(5)
C(8) .3153(2) .1558(6) .0135(3)
C(9) .3512(3) .0627(7) -.0413(3)
C(10) .4088(4) .0906(10) -.1101(4)
C(11) .4318(4) .2082(10) -.1235(5)
C(12) .3964(4) .3002(10) -.0696(6)
C(13) .3374(3) .2736(7) .0006(5)
H .102(3) .195(5) .148(4)
H(C1) .413(3) .019(5) .146(4)
H(C2) .467(3) -.069(5) .282(4)
H(C611) .364(3) .358(5) .293(4)
H(C612) .356(3) .319(5) .416(4)
H(C3) .304(3) -.060(5) .372(4)
H(C5) .297(3) .159(5) .319(3)
H(C4) .432(3) .091(5) .438(4)
H(C321) .368(5) -.300(8) .618(6)
H(C322) .428(5) -.318(8) .551(6)
H(C323) .457(5) -.232(7) .598(6)
H(C621) .614(4) .466(8) .325(5)
H(C622) .617(5) .432(7) .419(6)
H(C623) .606(5) .347(9) .359(6)
H(C421) .302(4) .122(8) .721(6)
H(C422) .257(5) .183(8) .657(6)
H(C423) .227(4) .080(8) .629(6)
H(C221) .441(5) -.385(8) .125(6)
H(C222) .388(4) -.409(8) .209(7)
H(C223) .349(4) -.353(7) .096(5)
H(C9) .3335(3) -.0290(7) -.0293(3)
H(C10) .4327 .0191 -.1559
H(C11) .4783(4) .2294(10) -.1767(5)
H(C12) .4143(4) .3918(10) -.0822(6)
H(C13) .3098(3) .3436(7) .0440(5)

loop_
_geom_bond_atom_site_label_1
_geom_bond_atom_site_label_2
_geom_bond_distance
S C(1) 1.838(3)
N C(7) 1.273(5)
C(1) C(2) 1.519(6)
C(3) C(4) 1.508(4)
C(5) C(6) 1.504(6)
C(8) C(9) 1.411(8)
C(10) C(11) 1.380(15)
C(12) C(13) 1.396(9)
O(5) C(1) 1.395(5)
C(3) O(3) 1.442(4)
C(5) O(5) 1.431(4)
O(2) C(21) 1.341(5)
O(4) C(41) 1.347(4)
C(21) O(21) 1.187(6)
C(41) O(41) 1.191(4)
C(21) C(22) 1.480(8)
C(41) C(42) 1.503(6)
S C(7) 1.758(5)
O N 1.401(5)
C(2) C(3) 1.517(4)
C(4) C(5) 1.527(5)
C(7) C(8) 1.492(5)
C(9) C(10) 1.369(7)
C(11) C(12) 1.391(13)
C(8) C(13) 1.377(10)
C(2) O(2) 1.445(5)
C(4) O(4) 1.444(4)
C(6) O(6) 1.430(4)
O(3) C(31) 1.347(4)
O(6) C(61) 1.326(5)
C(31) O(31) 1.203(4)
C(61) O(61) 1.196(6)
C(31) C(32) 1.467(7)
C(61) C(62) 1.484(6)
O H .71(6)
C(1) H(C1) .98(5)
C(2) H(C2) 1.05(5)
C(3) H(C3) .98(5)
C(5) H(C5) .95(5)
C(4) H(C4) .94(5)
C(32) H(C321) .88(8)
C(32) H(C322) .86(8)
C(32) H(C323) 1.01(8)
C(62) H(C621) .90(8)
C(62) H(C622) .87(8)
C(62) H(C623) .78(10)
C(42) H(C421) .97(8)
C(42) H(C422) .88(9)
C(42) H(C423) .95(7)
C(22) H(C221) .90(8)
C(22) H(C222) .91(9)
C(22) H(C223) 1.08(7)
C(9) H(C9) 1.079(10)
C(10) H(C10) 1.087(9)
C(11) H(C11) 1.079(9)
C(12) H(C12) 1.079(15)
C(13) H(C13) 1.080(9)
